data_4060196
loop_
_publ_author_name
'Tomasz Fekner'
'Judith Gallucci'
'Michael K. Chan'

_publ_section_title
;
Ruffling-Induced Chirality: Synthesis, Metalation, and Optical Resolution
of Highly Nonplanar, Cyclic, Benzimidazole-Based Ligands
;
_journal_name_full 'Journal of the American Chemical Society'
_journal_page_first 223
_journal_page_last 236
_journal_paper_doi 10.1021/ja030196d
_journal_volume 126
_journal_year 2004
_chemical_formula_moiety '2(C46 H34 N6 Ni O4) , C3 H6 Cl6 , C H4 O'
_chemical_formula_sum 'C96 H78 Cl6 N12 Ni2 O9'
_chemical_formula_weight 1873.82
_space_group_IT_number 2
_space_group_name_Hall '-P 1'
_space_group_name_H-M_alt 'P -1'
_symmetry_cell_setting triclinic
_symmetry_space_group_name_Hall '-P 1'
_symmetry_space_group_name_H-M 'P -1'
_atom_sites_solution_hydrogens geom
_atom_sites_solution_primary heavy
_atom_sites_solution_secondary difmap
_cell_angle_alpha 99.55(1)
_cell_angle_beta 108.70(1)
_cell_angle_gamma 93.39(1)
_cell_formula_units_Z 2
_cell_length_a 14.017(1)
_cell_length_b 15.085(1)
_cell_length_c 21.778(2)
_cell_measurement_reflns_used ?
_cell_measurement_temperature 150(2)
_cell_measurement_theta_max ?
_cell_measurement_theta_min ?
_cell_volume 4270.1(7)
_diffrn_ambient_temperature 150(2)
_diffrn_measurement_device 'Nonius Kappa CCD'
_diffrn_measurement_method 'phi and omega scans'
_diffrn_radiation_monochromator graphite
_diffrn_radiation_source 'fine-focus sealed tube'
_diffrn_radiation_type MoK\a
_diffrn_radiation_wavelength 0.71073
_diffrn_reflns_av_R_equivalents 0.038
_diffrn_reflns_av_sigmaI/netI ?
_diffrn_reflns_limit_h_max 18
_diffrn_reflns_limit_h_min 0
_diffrn_reflns_limit_k_max 19
_diffrn_reflns_limit_k_min -19
_diffrn_reflns_limit_l_max 26
_diffrn_reflns_limit_l_min -28
_diffrn_reflns_number 82309
_diffrn_reflns_theta_max 27.45
_diffrn_reflns_theta_min 2.06
_diffrn_standards_decay_% ?
_diffrn_standards_interval_count ?
_diffrn_standards_interval_time ?
_diffrn_standards_number ?
_exptl_absorpt_coefficient_mu 0.697
_exptl_absorpt_correction_T_max ?
_exptl_absorpt_correction_T_min ?
_exptl_absorpt_correction_type ?
_exptl_crystal_colour orange
_exptl_crystal_density_diffrn 1.457
_exptl_crystal_density_meas ?
_exptl_crystal_density_method ?
_exptl_crystal_description 'triangular plate'
_exptl_crystal_F_000 1936
_exptl_crystal_size_max 0.38
_exptl_crystal_size_mid 0.38
_exptl_crystal_size_min 0.12
_refine_diff_density_max 2.515
_refine_diff_density_min -1.261
_refine_ls_extinction_coef ?
_refine_ls_extinction_method none
_refine_ls_goodness_of_fit_all 1.099
_refine_ls_goodness_of_fit_obs 1.204
_refine_ls_hydrogen_treatment constr
_refine_ls_matrix_type full
_refine_ls_number_parameters 1110
_refine_ls_number_reflns 19460
_refine_ls_number_restraints 0
_refine_ls_restrained_S_all 1.099
_refine_ls_restrained_S_obs 1.204
_refine_ls_R_factor_all 0.0862
_refine_ls_R_factor_obs 0.0634
_refine_ls_shift/esd_max -0.004
_refine_ls_shift/esd_mean 0.000
_refine_ls_structure_factor_coef Fsqd
_refine_ls_weighting_details 'w=1/[\s^2^(Fo^2^)+(0.1263P)^2^+2.6931P] where P=(Fo^2^+2Fc^2^)/3'
_refine_ls_weighting_scheme calc
_refine_ls_wR_factor_all 0.2042
_refine_ls_wR_factor_obs 0.1919
_reflns_number_observed 14511
_reflns_number_total 19460
_reflns_observed_criterion >2sigma(I)
_cod_depositor_comments
;
The following automatic conversions were performed:

'_refine_ls_weighting_scheme' value 'calc
w=1/[\s^2^(Fo^2^)+(0.1263P)^2^+2.6931P] where P=(Fo^2^+2Fc^2^)/3' was
changed to 'calc'. New tag '_refine_ls_weighting_details' was
created. The value of the new tag was set to
'w=1/[\s^2^(Fo^2^)+(0.1263P)^2^+2.6931P] where P=(Fo^2^+2Fc^2^)/3'.

Automatic conversion script
Id: cif_fix_values 3143 2015-03-26 13:38:13Z robertas 
;
_cod_original_sg_symbol_H-M P-1
_cod_database_code 4060196

loop_
_symmetry_equiv_pos_as_xyz
'x, y, z'
'-x, -y, -z'

loop_
_atom_site_aniso_label
_atom_site_aniso_U_11
_atom_site_aniso_U_22
_atom_site_aniso_U_33
_atom_site_aniso_U_23
_atom_site_aniso_U_13
_atom_site_aniso_U_12
Ni1 0.0175(2) 0.0199(2) 0.0207(2) 0.0026(2) 0.0071(2) 0.0054(2)
O1A 0.0298(14) 0.053(2) 0.043(2) -0.0160(14) 0.0048(12) -0.0026(13)
O2A 0.0319(13) 0.0335(13) 0.0238(13) 0.0090(10) 0.0068(10) 0.0113(11)
O3A 0.0415(14) 0.0262(13) 0.0366(14) 0.0121(11) 0.0196(12) 0.0162(11)
O4A 0.0418(15) 0.0336(14) 0.043(2) 0.0018(12) 0.0266(13) -0.0011(12)
N1A 0.0192(12) 0.0212(13) 0.0224(14) 0.0068(11) 0.0079(11) 0.0070(10)
N2A 0.0194(13) 0.0211(13) 0.0225(14) 0.0032(11) 0.0067(11) 0.0058(10)
N3A 0.0217(13) 0.0208(13) 0.0258(14) 0.0043(11) 0.0098(11) 0.0031(11)
N4A 0.0247(14) 0.0251(14) 0.0243(15) 0.0002(12) 0.0057(12) 0.0066(11)
N5A 0.0229(13) 0.0239(14) 0.0263(15) 0.0094(11) 0.0126(11) 0.0105(11)
N6A 0.0321(15) 0.0206(14) 0.033(2) 0.0059(12) 0.0195(13) 0.0087(12)
C1A 0.0188(15) 0.024(2) 0.029(2) 0.0126(14) 0.0085(13) 0.0089(13)
C2A 0.022(2) 0.024(2) 0.027(2) 0.0107(14) 0.0105(13) 0.0087(13)
C3A 0.026(2) 0.036(2) 0.040(2) 0.016(2) 0.018(2) 0.0121(15)
C4A 0.020(2) 0.033(2) 0.054(2) 0.017(2) 0.015(2) 0.0069(14)
C5A 0.021(2) 0.027(2) 0.052(2) 0.009(2) 0.008(2) 0.0025(14)
C6A 0.021(2) 0.026(2) 0.035(2) 0.0067(15) 0.0051(14) 0.0045(13)
C7A 0.022(2) 0.029(2) 0.034(2) 0.001(2) 0.0020(14) 0.0045(14)
C8A 0.029(2) 0.025(2) 0.022(2) -0.0003(13) 0.0064(14) 0.0016(14)
C9A 0.036(2) 0.028(2) 0.028(2) -0.002(2) 0.000(2) 0.002(2)
C10A 0.049(2) 0.032(2) 0.020(2) 0.0006(15) 0.001(2) -0.004(2)
C11A 0.054(2) 0.030(2) 0.022(2) -0.0032(15) 0.013(2) -0.008(2)
C12A 0.039(2) 0.024(2) 0.031(2) -0.0020(15) 0.017(2) -0.0019(15)
C13A 0.029(2) 0.021(2) 0.024(2) 0.0001(13) 0.0090(14) -0.0008(13)
C14A 0.026(2) 0.022(2) 0.029(2) 0.0028(14) 0.0166(14) 0.0022(13)
C15A 0.044(2) 0.023(2) 0.040(2) 0.002(2) 0.027(2) 0.008(2)
C16A 0.027(2) 0.021(2) 0.037(2) 0.0091(14) 0.0181(15) 0.0049(13)
C17A 0.037(2) 0.026(2) 0.049(2) 0.015(2) 0.023(2) 0.013(2)
C18A 0.037(2) 0.033(2) 0.046(2) 0.021(2) 0.015(2) 0.015(2)
C19A 0.031(2) 0.033(2) 0.036(2) 0.017(2) 0.015(2) 0.0121(15)
C20A 0.022(2) 0.025(2) 0.028(2) 0.0132(14) 0.0123(13) 0.0069(13)
C21A 0.0198(15) 0.024(2) 0.031(2) 0.0110(14) 0.0156(13) 0.0052(13)
C22A 0.0173(14) 0.028(2) 0.025(2) 0.0065(14) 0.0114(13) 0.0049(13)
C23A 0.0227(15) 0.021(2) 0.0174(15) 0.0038(12) 0.0069(12) 0.0042(12)
C24A 0.025(2) 0.030(2) 0.025(2) 0.0068(14) 0.0103(14) 0.0050(14)
C25A 0.031(2) 0.033(2) 0.023(2) 0.0044(15) 0.0083(14) -0.0057(15)
C26A 0.037(2) 0.020(2) 0.030(2) 0.0019(14) 0.013(2) 0.0000(14)
C27A 0.034(2) 0.023(2) 0.029(2) 0.0074(14) 0.0165(15) 0.0105(14)
C28A 0.024(2) 0.022(2) 0.0176(15) 0.0043(12) 0.0083(12) 0.0033(13)
C29A 0.0222(15) 0.022(2) 0.023(2) 0.0104(13) 0.0104(13) 0.0083(12)
C30A 0.032(2) 0.023(2) 0.030(2) 0.0069(14) 0.0199(15) 0.0131(14)
C31A 0.023(2) 0.026(2) 0.023(2) 0.0056(13) 0.0072(13) 0.0080(13)
C32A 0.054(2) 0.048(2) 0.028(2) 0.016(2) 0.022(2) 0.035(2)
C33A 0.080(3) 0.073(3) 0.035(2) 0.027(2) 0.039(2) 0.047(3)
C34A 0.065(3) 0.050(2) 0.029(2) 0.022(2) 0.023(2) 0.036(2)
C35A 0.027(2) 0.027(2) 0.029(2) 0.0075(14) 0.0091(14) 0.0117(14)
C36A 0.029(2) 0.024(2) 0.026(2) 0.0038(14) 0.0135(14) 0.0073(14)
C37A 0.053(2) 0.038(2) 0.038(2) 0.010(2) 0.024(2) 0.024(2)
C40A 0.044(2) 0.035(2) 0.063(3) -0.005(2) 0.034(2) 0.001(2)
C41A 0.031(2) 0.032(2) 0.027(2) 0.0045(15) 0.0108(15) 0.0031(15)
C42A 0.034(2) 0.027(2) 0.036(2) 0.013(2) 0.010(2) 0.0000(15)
C43A 0.040(2) 0.022(2) 0.036(2) 0.007(2) 0.007(2) 0.004(2)
C44A 0.035(2) 0.023(2) 0.029(2) 0.0048(14) 0.0091(15) 0.0090(14)
C45A 0.031(2) 0.023(2) 0.024(2) 0.0042(13) 0.0087(14) 0.0067(14)
C46A 0.041(2) 0.023(2) 0.031(2) 0.0042(14) 0.017(2) 0.0046(15)
Cl1 0.0445(5) 0.0336(5) 0.0398(5) 0.0059(4) 0.0168(4) 0.0022(4)
Cl2 0.0416(5) 0.0475(6) 0.0469(6) 0.0154(5) 0.0230(5) 0.0029(4)
Cl3 0.0702(9) 0.0523(7) 0.0972(11) -0.0060(7) 0.0320(8) -0.0068(6)
Cl4 0.0645(8) 0.1124(12) 0.0480(7) 0.0143(8) 0.0170(6) -0.0100(8)
Cl5 0.0848(13) 0.155(2) 0.217(3) 0.108(2) 0.016(2) -0.0195(14)
Cl6 0.165(3) 0.266(4) 0.146(3) -0.034(3) 0.036(2) 0.102(3)
C47 0.059(3) 0.052(3) 0.033(2) 0.012(2) 0.004(2) -0.006(2)
C48 0.054(3) 0.047(3) 0.054(3) 0.016(2) 0.020(2) 0.010(2)
Ni2 0.0179(2) 0.0181(2) 0.0163(2) 0.0034(2) 0.0050(2) 0.0065(2)
O1B 0.0191(11) 0.0246(12) 0.0340(13) 0.0070(10) 0.0039(10) 0.0109(9)
O2B 0.0427(14) 0.0249(12) 0.0310(13) 0.0127(10) 0.0164(11) 0.0152(11)
O3B 0.059(2) 0.044(2) 0.060(2) 0.0291(15) 0.043(2) 0.0189(14)
O4B 0.0261(13) 0.0355(14) 0.044(2) -0.0004(12) 0.0129(12) -0.0008(11)
N1B 0.0176(12) 0.0197(13) 0.0175(13) 0.0051(10) 0.0057(10) 0.0063(10)
N2B 0.0210(13) 0.0209(13) 0.0171(13) 0.0028(10) 0.0049(10) 0.0091(10)
N3B 0.0165(12) 0.0227(13) 0.0197(13) 0.0051(11) 0.0055(10) 0.0059(10)
N4B 0.0188(12) 0.0165(12) 0.0209(13) 0.0027(10) 0.0065(10) 0.0048(10)
N5B 0.0207(13) 0.0170(13) 0.0195(13) 0.0036(10) 0.0077(10) 0.0047(10)
N6B 0.0189(12) 0.0234(14) 0.0205(13) 0.0005(11) 0.0051(11) 0.0061(11)
C1B 0.0199(14) 0.0208(15) 0.0169(15) 0.0073(12) 0.0062(12) 0.0028(12)
C2B 0.0217(15) 0.022(2) 0.0175(15) 0.0056(12) 0.0092(12) 0.0063(12)
C3B 0.026(2) 0.026(2) 0.021(2) 0.0000(13) 0.0078(13) -0.0001(13)
C4B 0.0189(15) 0.031(2) 0.019(2) 0.0041(14) 0.0015(12) -0.0007(13)
C5B 0.0181(14) 0.029(2) 0.021(2) 0.0066(13) 0.0068(12) 0.0046(13)
C6B 0.0196(14) 0.025(2) 0.0149(14) 0.0054(12) 0.0080(12) 0.0035(12)
C7B 0.0218(15) 0.022(2) 0.019(2) 0.0057(12) 0.0094(12) 0.0059(12)
C8B 0.0161(14) 0.0181(15) 0.024(2) 0.0042(12) 0.0079(12) 0.0066(12)
C9B 0.027(2) 0.026(2) 0.023(2) 0.0057(14) 0.0117(14) 0.0077(13)
C10B 0.031(2) 0.024(2) 0.034(2) 0.0115(15) 0.0156(15) 0.0089(14)
C11B 0.027(2) 0.021(2) 0.033(2) 0.0044(14) 0.0123(14) 0.0034(13)
C12B 0.022(2) 0.025(2) 0.025(2) 0.0015(13) 0.0083(13) 0.0021(13)
C13B 0.0164(14) 0.022(2) 0.025(2) 0.0041(13) 0.0083(12) 0.0063(12)
C14B 0.0163(14) 0.021(2) 0.0170(15) 0.0005(12) 0.0048(12) 0.0037(12)
C15B 0.025(2) 0.023(2) 0.024(2) -0.0003(13) 0.0092(13) 0.0084(13)
C16B 0.0199(15) 0.029(2) 0.020(2) 0.0053(13) 0.0060(13) 0.0062(13)
C17B 0.031(2) 0.042(2) 0.021(2) 0.007(2) 0.0110(14) 0.016(2)
C18B 0.039(2) 0.048(2) 0.021(2) 0.014(2) 0.012(2) 0.017(2)
C19B 0.030(2) 0.035(2) 0.028(2) 0.014(2) 0.0121(15) 0.0131(15)
C20B 0.022(2) 0.026(2) 0.021(2) 0.0072(13) 0.0060(13) 0.0076(13)
C21B 0.0184(14) 0.028(2) 0.0166(15) 0.0045(13) 0.0048(12) 0.0057(12)
C22B 0.023(2) 0.024(2) 0.024(2) 0.0074(13) 0.0079(13) 0.0058(13)
C23B 0.024(2) 0.0157(14) 0.023(2) 0.0067(12) 0.0089(13) 0.0090(12)
C24B 0.026(2) 0.021(2) 0.027(2) 0.0057(14) 0.0060(14) 0.0062(13)
C25B 0.020(2) 0.028(2) 0.037(2) 0.009(2) 0.0068(14) 0.0098(14)
C26B 0.028(2) 0.026(2) 0.038(2) 0.0080(15) 0.017(2) 0.0119(14)
C27B 0.028(2) 0.020(2) 0.024(2) 0.0043(13) 0.0117(14) 0.0060(13)
C28B 0.024(2) 0.0168(14) 0.022(2) 0.0067(12) 0.0094(13) 0.0067(12)
C29B 0.026(2) 0.0197(15) 0.019(2) 0.0048(12) 0.0113(13) 0.0047(12)
C30B 0.028(2) 0.019(2) 0.024(2) 0.0005(13) 0.0087(14) 0.0055(13)
C31B 0.023(2) 0.025(2) 0.031(2) 0.0104(14) 0.0084(14) 0.0085(13)
C32B 0.039(2) 0.024(2) 0.050(2) 0.007(2) 0.015(2) 0.006(2)
C33B 0.048(2) 0.022(2) 0.078(3) 0.014(2) 0.023(2) 0.001(2)
C34B 0.044(2) 0.036(2) 0.077(3) 0.033(2) 0.031(2) 0.012(2)
C35B 0.033(2) 0.035(2) 0.046(2) 0.021(2) 0.019(2) 0.013(2)
C36B 0.029(2) 0.024(2) 0.035(2) 0.0101(15) 0.012(2) 0.0046(14)
C37B 0.049(2) 0.051(3) 0.037(2) 0.018(2) 0.027(2) 0.014(2)
C38B 0.043(2) 0.036(2) 0.040(2) 0.011(2) 0.019(2) 0.006(2)
C39B 0.045(3) 0.046(3) 0.068(3) -0.021(2) -0.008(2) 0.014(2)
C40B 0.033(2) 0.038(2) 0.038(2) -0.007(2) 0.010(2) 0.004(2)
C41B 0.023(2) 0.030(2) 0.033(2) 0.011(2) 0.0099(14) 0.0075(14)
C42B 0.027(2) 0.039(2) 0.041(2) 0.011(2) 0.016(2) 0.007(2)
C43B 0.036(2) 0.047(2) 0.038(2) 0.008(2) 0.024(2) 0.013(2)
C44B 0.031(2) 0.035(2) 0.028(2) 0.004(2) 0.0137(15) 0.011(2)
C45B 0.026(2) 0.026(2) 0.023(2) 0.0073(13) 0.0109(13) 0.0109(13)
C46B 0.024(2) 0.028(2) 0.031(2) 0.0055(14) 0.0134(14) 0.0095(14)

loop_
_atom_site_label
_atom_site_type_symbol
_atom_site_fract_x
_atom_site_fract_y
_atom_site_fract_z
_atom_site_U_iso_or_equiv
_atom_site_thermal_displace_type
_atom_site_occupancy
_atom_site_calc_flag
_atom_site_refinement_flags
_atom_site_disorder_group
Ni1 Ni 0.41840(3) 0.03428(3) 0.18933(2) 0.01923(11) Uani 1 d . .
O1A O 0.1518(2) -0.0991(2) 0.05312(15) 0.0469(7) Uani 1 d . .
O2A O 0.6429(2) 0.0760(2) 0.37039(12) 0.0296(5) Uani 1 d . .
O3A O 0.4041(2) -0.0527(2) 0.43604(13) 0.0319(6) Uani 1 d . .
O4A O 0.2361(2) -0.3238(2) 0.19152(14) 0.0376(6) Uani 1 d . .
N1A N 0.3303(2) 0.1032(2) 0.21884(13) 0.0202(5) Uani 1 d . .
N2A N 0.5274(2) 0.0869(2) 0.26979(13) 0.0211(5) Uani 1 d . .
N3A N 0.4957(2) -0.0551(2) 0.16792(14) 0.0223(6) Uani 1 d . .
N4A N 0.3091(2) -0.0179(2) 0.11013(14) 0.0258(6) Uani 1 d . .
N5A N 0.2733(2) 0.1795(2) 0.29348(13) 0.0224(6) Uani 1 d . .
N6A N 0.5214(2) -0.1909(2) 0.12325(15) 0.0261(6) Uani 1 d . .
C1A C 0.2324(2) 0.0650(2) 0.2073(2) 0.0229(7) Uani 1 d . .
C2A C 0.1965(2) 0.1107(2) 0.2546(2) 0.0231(7) Uani 1 d . .
C3A C 0.1022(3) 0.0824(2) 0.2578(2) 0.0307(8) Uani 1 d . .
H3A H 0.0774(3) 0.1124(2) 0.2905(2) 0.037 Uiso 1 calc R .
C4A C 0.0465(3) 0.0084(3) 0.2109(2) 0.0337(8) Uani 1 d . .
H4A H -0.0174(3) -0.0140(3) 0.2123(2) 0.040 Uiso 1 calc R .
C5A C 0.0812(3) -0.0353(2) 0.1611(2) 0.0342(8) Uani 1 d . .
H5A H 0.0392(3) -0.0846(2) 0.1288(2) 0.041 Uiso 1 calc R .
C6A C 0.1757(2) -0.0074(2) 0.1583(2) 0.0283(7) Uani 1 d . .
C7A C 0.2117(3) -0.0457(2) 0.1031(2) 0.0308(8) Uani 1 d . .
C8A C 0.3357(3) -0.0397(2) 0.0520(2) 0.0263(7) Uani 1 d . .
C9A C 0.2911(3) -0.0004(2) -0.0028(2) 0.0346(8) Uani 1 d . .
H9A H 0.2398(3) 0.0379(2) -0.0022(2) 0.041 Uiso 1 calc R .
C10A C 0.3214(3) -0.0172(3) -0.0578(2) 0.0373(9) Uani 1 d . .
H10A H 0.2925(3) 0.0116(3) -0.0939(2) 0.045 Uiso 1 calc R .
C11A C 0.3938(3) -0.0755(3) -0.0608(2) 0.0364(9) Uani 1 d . .
H11A H 0.4119(3) -0.0886(3) -0.0995(2) 0.044 Uiso 1 calc R .
C12A C 0.4386(3) -0.1139(2) -0.0074(2) 0.0315(8) Uani 1 d . .
H12A H 0.4883(3) -0.1535(2) -0.0093(2) 0.038 Uiso 1 calc R .
C13A C 0.4120(3) -0.0955(2) 0.0501(2) 0.0254(7) Uani 1 d . .
C14A C 0.4737(2) -0.1165(2) 0.1124(2) 0.0239(7) Uani 1 d . .
C15A C 0.4915(3) -0.2818(2) 0.0815(2) 0.0327(8) Uani 1 d . .
H15A H 0.5530(3) -0.3115(2) 0.0829(2) 0.039 Uiso 1 calc R .
H15B H 0.4561(3) -0.2765(2) 0.0352(2) 0.039 Uiso 1 calc R .
C16A C 0.5778(3) -0.1761(2) 0.1906(2) 0.0260(7) Uani 1 d . .
C17A C 0.6403(3) -0.2283(2) 0.2299(2) 0.0339(8) Uani 1 d . .
H17A H 0.6513(3) -0.2872(2) 0.2122(2) 0.041 Uiso 1 calc R .
C18A C 0.6853(3) -0.1895(3) 0.2960(2) 0.0358(9) Uani 1 d . .
H18A H 0.7292(3) -0.2225(3) 0.3243(2) 0.043 Uiso 1 calc R .
C19A C 0.6688(3) -0.1033(2) 0.3228(2) 0.0308(8) Uani 1 d . .
H19A H 0.7015(3) -0.0797(2) 0.3686(2) 0.037 Uiso 1 calc R .
C20A C 0.6050(2) -0.0511(2) 0.2838(2) 0.0229(7) Uani 1 d . .
C21A C 0.5609(2) -0.0904(2) 0.2176(2) 0.0225(7) Uani 1 d . .
C22A C 0.5927(2) 0.0430(2) 0.3118(2) 0.0222(7) Uani 1 d . .
C23A C 0.5361(2) 0.1824(2) 0.2937(2) 0.0203(6) Uani 1 d . .
C24A C 0.6301(3) 0.2349(2) 0.3147(2) 0.0263(7) Uani 1 d . .
H24A H 0.6886(3) 0.2068(2) 0.3138(2) 0.032 Uiso 1 calc R .
C25A C 0.6393(3) 0.3271(2) 0.3369(2) 0.0300(8) Uani 1 d . .
H25A H 0.7043(3) 0.3614(2) 0.3521(2) 0.036 Uiso 1 calc R .
C26A C 0.5541(3) 0.3707(2) 0.3372(2) 0.0293(8) Uani 1 d . .
H26A H 0.5608(3) 0.4343(2) 0.3522(2) 0.035 Uiso 1 calc R .
C27A C 0.4599(3) 0.3198(2) 0.3155(2) 0.0268(7) Uani 1 d . .
H27A H 0.4013(3) 0.3490(2) 0.3142(2) 0.032 Uiso 1 calc R .
C28A C 0.4503(2) 0.2258(2) 0.2953(2) 0.0207(6) Uani 1 d . .
C29A C 0.3524(2) 0.1708(2) 0.2701(2) 0.0206(6) Uani 1 d . .
C30A C 0.2790(3) 0.2249(2) 0.3595(2) 0.0253(7) Uani 1 d . .
H30A H 0.2159(3) 0.2527(2) 0.3569(2) 0.030 Uiso 1 calc R .
H30B H 0.3366(3) 0.2739(2) 0.3771(2) 0.030 Uiso 1 calc R .
C31A C 0.2933(2) 0.1580(2) 0.4061(2) 0.0235(7) Uani 1 d . .
C32A C 0.2529(3) 0.1722(3) 0.4569(2) 0.0388(9) Uani 1 d . .
H32A H 0.2162(3) 0.2223(3) 0.4620(2) 0.047 Uiso 1 calc R .
C33A C 0.2669(4) 0.1118(3) 0.5003(2) 0.0545(13) Uani 1 d . .
H33A H 0.2401(4) 0.1214(3) 0.5354(2) 0.065 Uiso 1 calc R .
C34A C 0.3194(3) 0.0384(3) 0.4927(2) 0.0431(10) Uani 1 d . .
H34A H 0.3294(3) -0.0019(3) 0.5229(2) 0.052 Uiso 1 calc R .
C35A C 0.3571(3) 0.0238(2) 0.4414(2) 0.0271(7) Uani 1 d . .
C36A C 0.3451(3) 0.0839(2) 0.3983(2) 0.0253(7) Uani 1 d . .
H36A H 0.3725(3) 0.0742(2) 0.3634(2) 0.030 Uiso 1 calc R .
C37A C 0.4317(3) -0.0791(3) 0.3786(2) 0.0395(9) Uani 1 d . .
H37A H 0.4711(3) -0.1311(3) 0.3855(2) 0.047 Uiso 0.702(13) calc PR 1
H37B H 0.4786(3) -0.0285(3) 0.3769(2) 0.047 Uiso 0.702(13) calc PR 1
H37C H 0.4837(3) -0.1215(3) 0.3861(2) 0.047 Uiso 0.298(13) calc PR 2
H37D H 0.4573(3) -0.0259(3) 0.3647(2) 0.047 Uiso 0.298(13) calc PR 2
C38A C 0.3540(6) -0.1041(5) 0.3139(3) 0.048(2) Uiso 0.702(13) d P 1
H38A H 0.3707(6) -0.0680(5) 0.2839(3) 0.057 Uiso 0.702(13) calc PR 1
H38B H 0.2882(6) -0.0886(5) 0.3177(3) 0.057 Uiso 0.702(13) calc PR 1
C39A C 0.3424(4) -0.2041(4) 0.2833(3) 0.0290(15) Uiso 0.702(13) d P 1
H39A H 0.3338(4) -0.2410(4) 0.3152(3) 0.035 Uiso 0.702(13) calc PR 1
H39B H 0.4045(4) -0.2186(4) 0.2733(3) 0.035 Uiso 0.702(13) calc PR 1
C38C C 0.3195(8) -0.1306(7) 0.3224(5) 0.014(3) Uiso 0.298(13) d P 2
H38C H 0.2916(8) -0.1783(7) 0.3404(5) 0.016 Uiso 0.298(13) calc PR 2
H38D H 0.2705(8) -0.0858(7) 0.3141(5) 0.016 Uiso 0.298(13) calc PR 2
C39C C 0.3333(12) -0.1728(12) 0.2578(9) 0.051(5) Uiso 0.298(13) d P 2
H39C H 0.3482(12) -0.1243(12) 0.2354(9) 0.061 Uiso 0.298(13) calc PR 2
H39D H 0.3915(12) -0.2086(12) 0.2670(9) 0.061 Uiso 0.298(13) calc PR 2
C40A C 0.2460(3) -0.2286(3) 0.2166(2) 0.0454(11) Uani 1 d . .
H40A H 0.1839(3) -0.2123(3) 0.2259(2) 0.054 Uiso 0.702(13) calc PR 1
H40B H 0.2557(3) -0.1943(3) 0.1836(2) 0.054 Uiso 0.702(13) calc PR 1
H40C H 0.2209(3) -0.2009(3) 0.1771(2) 0.054 Uiso 0.298(13) calc PR 2
H40D H 0.1958(3) -0.2207(3) 0.2397(2) 0.054 Uiso 0.298(13) calc PR 2
C41A C 0.2965(3) -0.3558(2) 0.1567(2) 0.0294(7) Uani 1 d . .
C42A C 0.2912(3) -0.4496(2) 0.1405(2) 0.0321(8) Uani 1 d . .
H42A H 0.2464(3) -0.4872(2) 0.1529(2) 0.038 Uiso 1 calc R .
C43A C 0.3511(3) -0.4878(2) 0.1066(2) 0.0339(8) Uani 1 d . .
H43A H 0.3470(3) -0.5519(2) 0.0954(2) 0.041 Uiso 1 calc R .
C44A C 0.4179(3) -0.4337(2) 0.0884(2) 0.0290(7) Uani 1 d . .
H44A H 0.4598(3) -0.4605(2) 0.0657(2) 0.035 Uiso 1 calc R .
C45A C 0.4220(3) -0.3404(2) 0.1041(2) 0.0258(7) Uani 1 d . .
C46A C 0.3614(3) -0.3016(2) 0.1375(2) 0.0306(8) Uani 1 d . .
H46A H 0.3640(3) -0.2376(2) 0.1476(2) 0.037 Uiso 1 calc R .
Cl1 Cl 0.53767(8) 0.35911(6) 0.09216(5) 0.0389(2) Uani 1 d . .
Cl2 Cl 0.43855(8) 0.20881(7) 0.12563(5) 0.0427(2) Uani 1 d . .
Cl3 Cl 0.81861(12) 0.84718(9) 0.15910(9) 0.0754(4) Uani 1 d . .
Cl4 Cl 0.72238(11) 0.72330(12) 0.03347(7) 0.0765(4) Uani 1 d . .
Cl5 Cl 0.2619(2) 0.7765(2) 0.4580(2) 0.1535(12) Uani 1 d . .
Cl6 Cl 0.4574(3) 0.7057(3) 0.4912(2) 0.202(2) Uani 1 d . .
O5 O 0.0168(4) 0.7458(3) 0.0675(2) 0.0921(13) Uiso 1 d . .
C47 C 0.5384(4) 0.2957(3) 0.1532(2) 0.0510(11) Uani 1 d . .
H47A H 0.6034(4) 0.2695(3) 0.1667(2) 0.061 Uiso 1 calc R .
H47B H 0.5340(4) 0.3364(3) 0.1926(2) 0.061 Uiso 1 calc R .
C48 C 0.8135(4) 0.7391(3) 0.1138(2) 0.0503(11) Uani 1 d . .
H48A H 0.7960(4) 0.6932(3) 0.1373(2) 0.060 Uiso 1 calc R .
H48B H 0.8811(4) 0.7302(3) 0.1102(2) 0.060 Uiso 1 calc R .
C49 C 0.3810(6) 0.7863(6) 0.5141(4) 0.112(3) Uiso 1 d . .
H49A H 0.3758(6) 0.7791(6) 0.5573(4) 0.134 Uiso 1 calc R .
H49B H 0.4151(6) 0.8479(6) 0.5197(4) 0.134 Uiso 1 calc R .
C50 C 0.0215(6) 0.6627(6) 0.0506(4) 0.101(2) Uiso 1 d . .
Ni2 Ni 0.16491(3) 0.59247(3) 0.70737(2) 0.01747(11) Uani 1 d . .
O1B O -0.0815(2) 0.7048(2) 0.60381(12) 0.0266(5) Uani 1 d . .
O2B O 0.2877(2) 0.4148(2) 0.82601(12) 0.0305(5) Uani 1 d . .
O3B O -0.0365(2) 0.2572(2) 0.7384(2) 0.0458(7) Uani 1 d . .
O4B O -0.2072(2) 0.6044(2) 0.75883(14) 0.0360(6) Uani 1 d . .
N1B N 0.1227(2) 0.5058(2) 0.62941(12) 0.0180(5) Uani 1 d . .
N2B N 0.2511(2) 0.5097(2) 0.75089(13) 0.0199(5) Uani 1 d . .
N3B N 0.1864(2) 0.6690(2) 0.78813(13) 0.0195(5) Uani 1 d . .
N4B N 0.0759(2) 0.6726(2) 0.66351(13) 0.0188(5) Uani 1 d . .
N5B N 0.0912(2) 0.3670(2) 0.56792(13) 0.0187(5) Uani 1 d . .
N6B N 0.1532(2) 0.7731(2) 0.86135(13) 0.0216(6) Uani 1 d . .
C1B C 0.0227(2) 0.4930(2) 0.58921(15) 0.0187(6) Uani 1 d . .
C2B C -0.0003(2) 0.4057(2) 0.55098(15) 0.0193(6) Uani 1 d . .
C3B C -0.0982(2) 0.3729(2) 0.5090(2) 0.0250(7) Uani 1 d . .
H3B H -0.1145(2) 0.3131(2) 0.4834(2) 0.030 Uiso 1 calc R .
C4B C -0.1707(2) 0.4319(2) 0.5062(2) 0.0246(7) Uani 1 d . .
H4B H -0.2389(2) 0.4111(2) 0.4792(2) 0.030 Uiso 1 calc R .
C5B C -0.1471(2) 0.5211(2) 0.5419(2) 0.0223(6) Uani 1 d . .
H5B H -0.1986(2) 0.5603(2) 0.5367(2) 0.027 Uiso 1 calc R .
C6B C -0.0489(2) 0.5534(2) 0.58502(15) 0.0192(6) Uani 1 d . .
C7B C -0.0194(2) 0.6498(2) 0.6189(2) 0.0199(6) Uani 1 d . .
C8B C 0.1064(2) 0.7684(2) 0.6839(2) 0.0190(6) Uani 1 d . .
C9B C 0.1002(2) 0.8226(2) 0.6368(2) 0.0243(7) Uani 1 d . .
H9B H 0.0736(2) 0.7959(2) 0.5912(2) 0.029 Uiso 1 calc R .
C10B C 0.1322(3) 0.9144(2) 0.6558(2) 0.0274(7) Uani 1 d . .
H10B H 0.1281(3) 0.9499(2) 0.6231(2) 0.033 Uiso 1 calc R .
C11B C 0.1701(3) 0.9551(2) 0.7220(2) 0.0265(7) Uani 1 d . .
H11B H 0.1912(3) 1.0184(2) 0.7349(2) 0.032 Uiso 1 calc R .
C12B C 0.1768(2) 0.9023(2) 0.7689(2) 0.0244(7) Uani 1 d . .
H12B H 0.2035(2) 0.9298(2) 0.8144(2) 0.029 Uiso 1 calc R .
C13B C 0.1453(2) 0.8096(2) 0.7508(2) 0.0207(6) Uani 1 d . .
C14B C 0.1596(2) 0.7524(2) 0.79965(15) 0.0188(6) Uani 1 d . .
C15B C 0.0892(2) 0.8380(2) 0.8824(2) 0.0240(7) Uani 1 d . .
H15C H 0.0833(2) 0.8876(2) 0.8573(2) 0.029 Uiso 1 calc R .
H15D H 0.1217(2) 0.8648(2) 0.9299(2) 0.029 Uiso 1 calc R .
C16B C 0.1772(2) 0.6983(2) 0.8909(2) 0.0230(7) Uani 1 d . .
C17B C 0.1798(3) 0.6813(3) 0.9526(2) 0.0303(8) Uani 1 d . .
H17B H 0.1663(3) 0.7249(3) 0.9846(2) 0.036 Uiso 1 calc R .
C18B C 0.2037(3) 0.5958(3) 0.9638(2) 0.0338(8) Uani 1 d . .
H18B H 0.2055(3) 0.5804(3) 1.0046(2) 0.041 Uiso 1 calc R .
C19B C 0.2250(3) 0.5323(3) 0.9178(2) 0.0291(7) Uani 1 d . .
H19B H 0.2425(3) 0.4756(3) 0.9286(2) 0.035 Uiso 1 calc R .
C20B C 0.2216(2) 0.5492(2) 0.8561(2) 0.0229(7) Uani 1 d . .
C21B C 0.1968(2) 0.6338(2) 0.8445(2) 0.0209(6) Uani 1 d . .
C22B C 0.2552(2) 0.4853(2) 0.8092(2) 0.0232(7) Uani 1 d . .
C23B C 0.3092(2) 0.4605(2) 0.7167(2) 0.0202(6) Uani 1 d . .
C24B C 0.4116(2) 0.4540(2) 0.7493(2) 0.0250(7) Uani 1 d . .
H24B H 0.4417(2) 0.4806(2) 0.7949(2) 0.030 Uiso 1 calc R .
C25B C 0.4696(3) 0.4091(2) 0.7160(2) 0.0286(7) Uani 1 d . .
H25B H 0.5385(3) 0.4041(2) 0.7392(2) 0.034 Uiso 1 calc R .
C26B C 0.4283(3) 0.3717(2) 0.6494(2) 0.0286(7) Uani 1 d . .
H26B H 0.4690(3) 0.3422(2) 0.6269(2) 0.034 Uiso 1 calc R .
C27B C 0.3272(2) 0.3775(2) 0.6157(2) 0.0230(7) Uani 1 d . .
H27B H 0.2988(2) 0.3525(2) 0.5698(2) 0.028 Uiso 1 calc R .
C28B C 0.2669(2) 0.4204(2) 0.6494(2) 0.0197(6) Uani 1 d . .
C29B C 0.1616(2) 0.4296(2) 0.6156(2) 0.0202(6) Uani 1 d . .
C30B C 0.0958(3) 0.2695(2) 0.5541(2) 0.0243(7) Uani 1 d . .
H30C H 0.1677(3) 0.2579(2) 0.5673(2) 0.029 Uiso 1 calc R .
H30D H 0.0643(3) 0.2459(2) 0.5060(2) 0.029 Uiso 1 calc R .
C31B C 0.0417(2) 0.2194(2) 0.5908(2) 0.0257(7) Uani 1 d . .
C32B C 0.0056(3) 0.1292(2) 0.5670(2) 0.0375(9) Uani 1 d . .
H32B H 0.0131(3) 0.0987(2) 0.5273(2) 0.045 Uiso 1 calc R .
C33B C -0.0420(3) 0.0828(3) 0.6014(3) 0.0484(11) Uani 1 d . .
H33B H -0.0659(3) 0.0203(3) 0.5853(3) 0.058 Uiso 1 calc R .
C34B C -0.0548(3) 0.1266(3) 0.6585(2) 0.0464(11) Uani 1 d . .
H34B H -0.0876(3) 0.0944(3) 0.6816(2) 0.056 Uiso 1 calc R .
C35B C -0.0193(3) 0.2188(3) 0.6824(2) 0.0346(8) Uani 1 d . .
C36B C 0.0297(3) 0.2647(2) 0.6487(2) 0.0285(7) Uani 1 d . .
H36B H 0.0550(3) 0.3269(2) 0.6650(2) 0.034 Uiso 1 calc R .
C37B C -0.0140(3) 0.3531(3) 0.7617(2) 0.0413(10) Uani 1 d . .
H37E H 0.0533(3) 0.3730(3) 0.7597(2) 0.050 Uiso 1 calc R .
H37F H -0.0101(3) 0.3671(3) 0.8086(2) 0.050 Uiso 1 calc R .
C38B C -0.0918(3) 0.4060(3) 0.7225(2) 0.0377(9) Uani 1 d . .
H38E H -0.0880(3) 0.4000(3) 0.6774(2) 0.045 Uiso 1 calc R .
H38F H -0.1604(3) 0.3798(3) 0.7185(2) 0.045 Uiso 1 calc R .
C39B C -0.0761(4) 0.5039(3) 0.7537(3) 0.0633(15) Uani 1 d . .
H39E H -0.0081(4) 0.5300(3) 0.7563(3) 0.076 Uiso 1 calc R .
H39F H -0.0765(4) 0.5090(3) 0.7996(3) 0.076 Uiso 1 calc R .
C40B C -0.1545(3) 0.5605(3) 0.7181(2) 0.0384(9) Uani 1 d . .
H40E H -0.1201(3) 0.6071(3) 0.7027(2) 0.046 Uiso 1 calc R .
H40F H -0.2045(3) 0.5209(3) 0.6787(2) 0.046 Uiso 1 calc R .
C41B C -0.1571(3) 0.6771(2) 0.8081(2) 0.0278(7) Uani 1 d . .
C42B C -0.2103(3) 0.7113(3) 0.8494(2) 0.0339(8) Uani 1 d . .
H42B H -0.2767(3) 0.6841(3) 0.8426(2) 0.041 Uiso 1 calc R .
C43B C -0.1665(3) 0.7842(3) 0.8998(2) 0.0377(9) Uani 1 d . .
H43B H -0.2039(3) 0.8082(3) 0.9268(2) 0.045 Uiso 1 calc R .
C44B C -0.0691(3) 0.8236(3) 0.9120(2) 0.0307(8) Uani 1 d . .
H44B H -0.0388(3) 0.8724(3) 0.9484(2) 0.037 Uiso 1 calc R .
C45B C -0.0157(2) 0.7913(2) 0.8706(2) 0.0237(7) Uani 1 d . .
C46B C -0.0598(2) 0.7181(2) 0.8189(2) 0.0263(7) Uani 1 d . .
H46B H -0.0235(2) 0.6959(2) 0.7907(2) 0.032 Uiso 1 calc R .
